data_1100679
loop_
_publ_author_name
'Aksoy, Ilhan'
'\,Cukurovali, Alaaddin'
'G\"uven, Kutalms'
'Yilmaz, Ibrahim'
'Sari, Ugur'

_publ_section_title
;
 Structure of 4-(1-phenyl-1-methylcyclobutyl-3-yl)-2-aminothiazole
;
_journal_coden_ASTM XSAOAF
_journal_name_full
;
 Analytical Sciences: X-ray Structure Analysis Online
;
_journal_page_first x59
_journal_page_last x60
_journal_paper_doi 10.2116/analscix.19.x59
_journal_volume 19
_journal_year 2003
_chemical_formula_sum 'C14 H16 N2 S'
_chemical_formula_weight 244.35
_space_group_IT_number 2
_symmetry_space_group_name_Hall '-P 1'
_symmetry_space_group_name_H-M 'P -1'
_atom_sites_solution_hydrogens geom
_atom_sites_solution_primary direct
_atom_sites_solution_secondary difmap
_cell_angle_alpha 102.365(16)
_cell_angle_beta 92.120(16)
_cell_angle_gamma 65.302(15)
_cell_formula_units_Z 2
_cell_length_a 10.4686(16)
_cell_length_b 11.9543(16)
_cell_length_c 5.9271(16)
_cell_measurement_reflns_used ?
_cell_measurement_temperature 293(2)
_cell_measurement_theta_max ?
_cell_measurement_theta_min ?
_cell_volume 657.1(2)
_diffrn_ambient_temperature 293(2)
_diffrn_detector_area_resol_mean ?
_diffrn_measured_fraction_theta_full 1.000
_diffrn_measured_fraction_theta_max 1.000
_diffrn_measurement_device_type ?
_diffrn_measurement_method ?
_diffrn_radiation_monochromator graphite
_diffrn_radiation_source 'fine-focus sealed tube'
_diffrn_radiation_type MoK\a
_diffrn_radiation_wavelength 0.71069
_diffrn_reflns_av_R_equivalents 0.0101
_diffrn_reflns_av_sigmaI/netI 0.0222
_diffrn_reflns_limit_h_max 14
_diffrn_reflns_limit_h_min 0
_diffrn_reflns_limit_k_max 16
_diffrn_reflns_limit_k_min -15
_diffrn_reflns_limit_l_max 8
_diffrn_reflns_limit_l_min -8
_diffrn_reflns_number 4029
_diffrn_reflns_theta_full 30.00
_diffrn_reflns_theta_max 30.00
_diffrn_reflns_theta_min 2.14
_diffrn_standards_decay_% ?
_diffrn_standards_interval_count ?
_diffrn_standards_interval_time ?
_diffrn_standards_number ?
_exptl_absorpt_coefficient_mu 0.226
_exptl_absorpt_correction_T_max ?
_exptl_absorpt_correction_T_min ?
_exptl_absorpt_correction_type ?
_exptl_crystal_colour colorless
_exptl_crystal_density_diffrn 1.235
_exptl_crystal_density_meas ?
_exptl_crystal_density_method 'not measured'
_exptl_crystal_description prism
_exptl_crystal_F_000 260
_exptl_crystal_size_max 0.45
_exptl_crystal_size_mid 0.30
_exptl_crystal_size_min 0.20
_refine_diff_density_max 0.224
_refine_diff_density_min -0.262
_refine_diff_density_rms 0.037
_refine_ls_extinction_coef 0.027(5)
_refine_ls_extinction_expression Fc^*^=kFc[1+0.001xFc^2^\l^3^/sin(2\q)]^-1/4^
_refine_ls_extinction_method SHELXL
_refine_ls_goodness_of_fit_ref 1.050
_refine_ls_hydrogen_treatment mixed
_refine_ls_matrix_type full
_refine_ls_number_parameters 156
_refine_ls_number_reflns 3836
_refine_ls_number_restraints 0
_refine_ls_restrained_S_all 1.050
_refine_ls_R_factor_all 0.0727
_refine_ls_R_factor_gt 0.0419
_refine_ls_shift/su_max 0.000
_refine_ls_shift/su_mean 0.000
_refine_ls_structure_factor_coef Fsqd
_refine_ls_weighting_details 'w=1/[\s^2^(Fo^2^)+(0.0551P)^2^+0.1601P] where P=(Fo^2^+2Fc^2^)/3'
_refine_ls_weighting_scheme calc
_refine_ls_wR_factor_gt 0.1149
_refine_ls_wR_factor_ref 0.1333
_reflns_number_gt 2561
_reflns_number_total 3836
_reflns_threshold_expression >2sigma(I)
_cod_depositor_comments
;
The following automatic conversions were performed:

'_refine_ls_weighting_scheme' value 'calc
w=1/[\s^2^(Fo^2^)+(0.0551P)^2^+0.1601P] where P=(Fo^2^+2Fc^2^)/3' was
changed to 'calc'. New tag '_refine_ls_weighting_details' was
created. The value of the new tag was set to
'w=1/[\s^2^(Fo^2^)+(0.0551P)^2^+0.1601P] where P=(Fo^2^+2Fc^2^)/3'.

Automatic conversion script
Id: cif_fix_values 3143 2015-03-26 13:38:13Z robertas 
;
_cod_original_sg_symbol_H-M P-1
_cod_database_code 1100679

loop_
_symmetry_equiv_pos_as_xyz
'x, y, z'
'-x, -y, -z'

loop_
_atom_site_label
_atom_site_type_symbol
_atom_site_fract_x
_atom_site_fract_y
_atom_site_fract_z
_atom_site_U_iso_or_equiv
_atom_site_adp_type
_atom_site_occupancy
_atom_site_calc_flag
_atom_site_refinement_flags
_atom_site_disorder_assembly
_atom_site_disorder_group
S1 S 0.29613(5) 0.29883(4) 1.02974(10) 0.06480(18) Uani 1 d . . .
N1 N 0.51156(16) 0.36496(15) 1.1237(3) 0.0718(5) Uani 1 d . . .
H1A H 0.5563 0.4107 1.1190 0.086 Uiso 1 calc R . .
H1B H 0.5459 0.3029 1.1922 0.086 Uiso 1 calc R . .
N2 N 0.32819(13) 0.48227(12) 0.9170(2) 0.0460(3) Uani 1 d . . ..
C1 C 0.38836(16) 0.39043(14) 1.0244(3) 0.0498(4) Uani 1 d . . .
C2 C 0.16829(19) 0.39381(16) 0.8776(4) 0.0584(4) Uani 1 d . . .
H2 H 0.0873 0.3835 0.8317 0.070 Uiso 1 calc R . .
C3 C 0.20124(16) 0.48482(15) 0.8341(3) 0.0462(3) Uani 1 d . . ..
C4 C 0.11132(16) 0.58942(15) 0.7207(3) 0.0473(4) Uani 1 d . . .
H4 H 0.0238 0.5820 0.6749 0.057 Uiso 1 calc R . .
C5 C 0.07999(17) 0.72492(14) 0.8578(3) 0.0462(3) Uani 1 d . . .
H5A H -0.0166 0.7727 0.9204 0.055 Uiso 1 calc R . ..
H5B H 0.1455 0.7280 0.9765 0.055 Uiso 1 calc R . .
C6 C 0.17879(18) 0.61554(15) 0.5214(3) 0.0504(4) Uani 1 d . . .
H6A H 0.1446 0.5944 0.3711 0.061 Uiso 1 calc R . .
H6B H 0.2809 0.5781 0.5152 0.061 Uiso 1 calc R . .
C7 C 0.11056(16) 0.75928(15) 0.6341(3) 0.0453(3) Uani 1 d . . ..
C8 C -0.0263(2) 0.83151(19) 0.5245(3) 0.0617(5) Uani 1 d . . .
H8A H -0.0732 0.9155 0.6170 0.093 Uiso 1 calc R . .
H8B H -0.0867 0.7887 0.5168 0.093 Uiso 1 calc R . .
H8C H -0.0046 0.8355 0.3712 0.093 Uiso 1 calc R . .
C9 C 0.20555(17) 0.82621(14) 0.6526(3) 0.0470(3) Uani 1 d . . ..
C10 C 0.3009(2) 0.80162(19) 0.4722(3) 0.0643(5) Uani 1 d . . .
H10 H 0.3048 0.7441 0.3363 0.077 Uiso 1 calc R . .
C11 C 0.3900(3) 0.8611(2) 0.4910(4) 0.0805(6) Uani 1 d . . .
H11 H 0.4528 0.8438 0.3678 0.097 Uiso 1 calc R . .
C12 C 0.3867(2) 0.9463(2) 0.6915(5) 0.0784(6) Uani 1 d .. . .
H12 H 0.4481 0.9851 0.7049 0.094 Uiso 1 calc R . .
C13 C 0.2918(2) 0.97311(18) 0.8709(4) 0.0672(5) Uani 1 d . . .
H13 H 0.2877 1.0316 1.0054 0.081 Uiso 1 calc R . .
C14 C 0.20254(18) 0.91343(15) 0.8520(3) 0.0539(4) Uani 1 d . . ..
H14 H 0.1392 0.9320 0.9751 0.065 Uiso 1 calc R . .

loop_
_atom_site_aniso_label
_atom_site_aniso_U_11
_atom_site_aniso_U_22
_atom_site_aniso_U_33
_atom_site_aniso_U_23
_atom_site_aniso_U_13
_atom_site_aniso_U_12
S1 0.0585(3) 0.0459(2) 0.1010(4) 0.0248(2) -0.0051(2) -0.0283(2)
N1 0.0525(9) 0.0640(9) 0.1174(15) 0.0512(10) -0.0285(9) -0.0291(7)
N2 0.0397(6) 0.0429(6) 0.0606(8) 0.0152(6) -0.0074(6) -0.0209(5)
C1 0.0429(8) 0.0412(7) 0.0676(10) 0.0149(7) -0.0023(7) -0.0185(6)
C2 0.0502(9) 0.0502(9) 0.0815(13) 0.0107(8) -0.0076(8) -0.0296(8)
C3 0.0423(7) 0.0431(7) 0.0548(9) 0.0067(6) -0.0043(6) -0.0215(6)
C4 0.0423(8) 0.0507(8) 0.0497(9) 0.0086(7) -0.0097(6) -0.0220(7)
C5 0.0449(8) 0.0473(8) 0.0420(8) 0.0077(6) -0.0048(6) -0.0163(6)
C6 0.0534(9) 0.0509(8) 0.0407(8) 0.0029(6) -0.0057(7) -0.0195(7)
C7 0.0461(8) 0.0463(8) 0.0380(7) 0.0086(6) -0.0086(6) -0.0147(6)
C8 0.0560(10) 0.0656(11) 0.0540(10) 0.0158(8) -0.0183(8) -0.0163(8)
C9 0.0474(8) 0.0437(8) 0.0474(8) 0.0158(6) -0.0076(6) -0.0143(6)
C10 0.0747(13) 0.0712(12) 0.0520(10) 0.0165(9) 0.0029(9) -0.0334(10)
C11 0.0866(16) 0.0885(15) 0.0811(15) 0.0281(13) 0.0114(12) -0.0449(13)
C12 0.0787(14) 0.0713(13) 0.1046(18) 0.0322(13) -0.0070(13) -0.0441(12)
C13 0.0719(12) 0.0494(9) 0.0827(14) 0.0125(9) -0.0090(10) -0.0290(9)
C14 0.0534(9) 0.0448(8) 0.0586(10) 0.0079(7) -0.0033(8) -0.0174(7)

loop_
_atom_type_symbol
_atom_type_description
_atom_type_scat_dispersion_real
_atom_type_scat_dispersion_imag
_atom_type_scat_source
C C 0.0033 0.0016 'International Tables Vol C Tables 4.2.6.8 and 6.1.1.4'
H H 0.0000 0.0000 'International Tables Vol C Tables 4.2.6.8 and 6.1.1.4'
N N 0.0061 0.0033 'International Tables Vol C Tables 4.2.6.8 and 6.1.1.4'
S S 0.1246 0.1234 'International Tables Vol C Tables 4.2.6.8 and 6.1.1.4'

loop_
_geom_angle_atom_site_label_1
_geom_angle_atom_site_label_2
_geom_angle_atom_site_label_3
_geom_angle
_geom_angle_site_symmetry_1
_geom_angle_site_symmetry_3
_geom_angle_publ_flag
C2 S1 C1 88.57(8) . . ?
C1 N2 C3 110.78(13) . . ?
N2 C1 N1 124.35(15) . . ?
N2 C1 S1 114.67(12) . . ?
N1 C1 S1 120.98(12) . . ?
C3 C2 S1 111.04(13) . . ?
C2 C3 N2 114.94(15) . . ?
C2 C3 C4 126.19(15) . . ?
N2 C3 C4 118.76(13) . . ?
C3 C4 C6 118.51(14) . . ?
C3 C4 C5 116.02(13) . . ?
C6 C4 C5 88.33(12) . . ?
C7 C5 C4 90.16(12) . . ?
C4 C6 C7 89.95(12) . . ?
C9 C7 C8 110.40(14) .. . ?
C9 C7 C5 116.61(12) . . ?
C8 C7 C5 111.35(14) . . ?
C9 C7 C6 116.26(13) . . ?
C8 C7 C6 112.63(13) . . ?
C5 C7 C6 87.99(12) . . ?
C10 C9 C14 117.64(17) . . ?
C10 C9 C7 121.08(16) . . ?
C14 C9 C7 121.27(15) . . ?
C11 C10 C9 121.1(2) . . ?
C10 C11 C12 120.5(2) . . ?
C13 C12 C11 119.3(2) . . ?
C12 C13 C14 120.2(2) . . ?
C13 C14 C9 121.29(18) . . ?

loop_
_geom_bond_atom_site_label_1
_geom_bond_atom_site_label_2
_geom_bond_distance
_geom_bond_site_symmetry_2
_geom_bond_publ_flag
S1 C2 1.724(2) . ?
S1 C1 1.7415(16) . ?
N1 C1 1.340(2) . ?
N2 C1 1.304(2) . ?
N2 C3 1.3903(19) . ?
C2 C3 1.345(2) . ?
C3 C4 1.493(2) . ?
C4 C6 1.548(2) . ?
C4 C5 1.550(2) . ?
C5 C7 1.550(2) . ?
C6 C7 1.558(2) . ?
C7 C9 1.503(2) . ?
C7 C8 1.536(2) . ?
C9 C10 1.388(2) . ?
C9 C14 1.390(2) . ?
C10 C11 1.379(3) . ?
C11 C12 1.380(3) . ?
C12 C13 1.373(3) . ?
C13 C14 1.382(3) . ?
